data_1551220
loop_
_publ_author_name
'Ding, Qing-Rong'
'Xu, Gui-Lan'
'Zhang, Lei'
'Zhang, Jian'

_publ_section_title
;
 Ligand-directed assembly engineering of trapezoidal {Ti<sub>5</sub>}
 building blocks stabilized by dimethylglyoxime.
;
_journal_issue 27
_journal_name_full 'Dalton transactions (Cambridge, England : 2003)'
_journal_page_first 9916
_journal_page_last 9919
_journal_paper_doi 10.1039/c9dt02032b
_journal_volume 48
_journal_year 2019
_chemical_formula_moiety 'C196 H358 N12 O72 Ti20'
_chemical_formula_sum 'C196 H358 N12 O72 Ti20'
_chemical_formula_weight 4992.30
_space_group_crystal_system monoclinic
_space_group_IT_number 14
_space_group_name_Hall '-P 2ybc'
_space_group_name_H-M_alt 'P 1 21/c 1'
_symmetry_space_group_name_Hall '-P 2ybc'
_symmetry_space_group_name_H-M 'P 1 21/c 1'
_audit_creation_method SHELXL-2014
_audit_update_record
;
2019-06-03 deposited with the CCDC.    2019-06-04 downloaded from the CCDC.
;
_cell_angle_alpha 90
_cell_angle_beta 120.487(5)
_cell_angle_gamma 90
_cell_formula_units_Z 2
_cell_length_a 22.1405(13)
_cell_length_b 26.7150(10)
_cell_length_c 25.288(3)
_cell_measurement_reflns_used 4680
_cell_measurement_temperature 293(2)
_cell_measurement_theta_max 48.3330
_cell_measurement_theta_min 5.6020
_cell_volume 12889.5(19)
_computing_cell_refinement 'Bruker FRAMBO'
_computing_data_collection 'Bruker FRAMBO'
_computing_data_reduction 'Bruker SAINT'
_computing_molecular_graphics 'Bruker SHELXTL'
_computing_publication_material 'Bruker SHELXTL'
_computing_structure_refinement 'SHELXL-2014 (Sheldrick, 2014)'
_computing_structure_solution 'Bruker SHELXTL'
_diffrn_ambient_temperature 293(2)
_diffrn_detector_area_resol_mean 10.3530
_diffrn_measured_fraction_theta_full 0.996
_diffrn_measured_fraction_theta_max 0.977
_diffrn_measurement_device_type 'SuperNova, Dual, Cu at zero, Atlas'
_diffrn_measurement_method '\w scans'
_diffrn_radiation_type CuK\a
_diffrn_radiation_wavelength 1.54178
_diffrn_reflns_av_R_equivalents 0.0986
_diffrn_reflns_av_unetI/netI 0.1651
_diffrn_reflns_Laue_measured_fraction_full 0.996
_diffrn_reflns_Laue_measured_fraction_max 0.977
_diffrn_reflns_limit_h_max 26
_diffrn_reflns_limit_h_min -20
_diffrn_reflns_limit_k_max 30
_diffrn_reflns_limit_k_min -32
_diffrn_reflns_limit_l_max 20
_diffrn_reflns_limit_l_min -30
_diffrn_reflns_number 50338
_diffrn_reflns_point_group_measured_fraction_full 0.996
_diffrn_reflns_point_group_measured_fraction_max 0.977
_diffrn_reflns_theta_full 67.679
_diffrn_reflns_theta_max 70.424
_diffrn_reflns_theta_min 3.505
_diffrn_source 'micro-focus sealed X-ray tube'
_exptl_absorpt_coefficient_mu 5.583
_exptl_absorpt_correction_T_max 1.0000
_exptl_absorpt_correction_T_min 0.33803
_exptl_absorpt_correction_type multi-scan
_exptl_absorpt_process_details
;
CrysAlisPro 1.171.39.46 (Rigaku Oxford Diffraction, 2018)
Empirical absorption correction using spherical harmonics,
 implemented in SCALE3 ABSPACK scaling algorithm.
;
_exptl_crystal_colour crimson
_exptl_crystal_density_diffrn 1.286
_exptl_crystal_description block
_exptl_crystal_F_000 5268
_exptl_crystal_size_max 0.4
_exptl_crystal_size_mid 0.4
_exptl_crystal_size_min 0.2
_refine_diff_density_max 0.873
_refine_diff_density_min -0.618
_refine_diff_density_rms 0.114
_refine_ls_extinction_method none
_refine_ls_goodness_of_fit_ref 1.087
_refine_ls_hydrogen_treatment undef
_refine_ls_matrix_type full
_refine_ls_number_parameters 1351
_refine_ls_number_reflns 24068
_refine_ls_number_restraints 1337
_refine_ls_restrained_S_all 1.101
_refine_ls_R_factor_all 0.2870
_refine_ls_R_factor_gt 0.1490
_refine_ls_shift/su_max 0.001
_refine_ls_shift/su_mean 0.000
_refine_ls_structure_factor_coef Fsqd
_refine_ls_weighting_details 'w=1/[\s^2^(Fo^2^)+(0.2000P)^2^] where P=(Fo^2^+2Fc^2^)/3'
_refine_ls_weighting_scheme calc
_refine_ls_wR_factor_gt 0.3694
_refine_ls_wR_factor_ref 0.4859
_reflns_Friedel_coverage 0.000
_reflns_number_gt 7474
_reflns_number_total 24068
_reflns_threshold_expression 'I > 2\s(I)'
_cod_data_source_file c9dt02032b2.cif
_cod_data_source_block b_CCDC1
_cod_depositor_comments 'Adding full bibliography for 1551215--1551222.cif.'
_cod_database_code 1551220
_shelx_space_group_comment
;
The symmetry employed for this shelxl refinement is uniquely defined
by the following loop, which should always be used as a source of
symmetry information in preference to the above space-group names.
They are only intended as comments.
;
_oxdiff_exptl_absorpt_empirical_full_min 0.596
_oxdiff_exptl_absorpt_empirical_full_max 2.009
_oxdiff_exptl_absorpt_empirical_details
;
Empirical correction (ABSPACK) includes:
- Absorption correction using spherical harmonics
- Frame scaling
;
_shelxl_version_number 2014-3

loop_
_space_group_symop_operation_xyz
'x, y, z'
'-x, y+1/2, -z+1/2'
'-x, -y, -z'
'x, -y-1/2, z-1/2'

loop_
_atom_site_label
_atom_site_type_symbol
_atom_site_fract_x
_atom_site_fract_y
_atom_site_fract_z
_atom_site_U_iso_or_equiv
_atom_site_adp_type
_atom_site_occupancy
_atom_site_site_symmetry_order
_atom_site_calc_flag
_atom_site_refinement_flags_posn
_atom_site_refinement_flags_adp
Ti1 Ti 0.06891(19) 0.0765(2) 0.88686(13) 0.1651(17) Uani 1 1 d . .
Ti10 Ti -0.38238(11) -0.27900(8) 0.17199(9) 0.0774(7) Uani 1 1 d . .
Ti2 Ti -0.55400(11) -0.22202(9) 0.06702(9) 0.0802(7) Uani 1 1 d . .
Ti3 Ti -0.52626(13) -0.30998(8) 0.15831(10) 0.0846(7) Uani 1 1 d . .
Ti4 Ti 0.10557(11) 0.09855(10) 0.78486(11) 0.0961(8) Uani 1 1 d . .
Ti5 Ti -0.35251(16) -0.35068(9) 0.28097(11) 0.0997(9) Uani 1 1 d . .
Ti6 Ti -0.68862(14) -0.24378(11) 0.07436(13) 0.1073(10) Uani 1 1 d . .
Ti7 Ti 0.12534(15) 0.00514(14) 0.69527(18) 0.1341(12) Uani 1 1 d . .
Ti8 Ti 0.13109(14) -0.01566(14) 0.81836(18) 0.1442(15) Uani 1 1 d . .
Ti9 Ti 0.02878(16) 0.18863(19) 0.84227(19) 0.178(2) Uani 1 1 d . .
O0AA O 0.0324(6) 0.1395(7) 0.9078(5) 0.204(8) Uani 1 1 d . .
O35 O -0.4795(4) -0.2673(3) 0.1205(3) 0.0670(19) Uani 1 1 d . .
O36 O -0.5329(4) -0.1870(3) 0.1524(3) 0.083(2) Uani 1 1 d . .
O3 O -0.4237(5) -0.3216(3) 0.2079(3) 0.089(3) Uani 1 1 d . .
O4 O -0.5089(4) -0.2514(3) 0.2169(3) 0.082(2) Uani 1 1 d . .
O5 O 0.0044(4) 0.0728(3) 0.7275(3) 0.089(2) Uani 1 1 d . .
O6 O -0.5476(5) -0.3677(3) 0.1188(4) 0.103(3) Uani 1 1 d . .
O7 O -0.3465(4) -0.2181(3) 0.1979(3) 0.082(2) Uani 1 1 d . .
O8 O -0.5131(4) -0.1667(3) 0.0588(3) 0.087(2) Uani 1 1 d . .
O9 O -0.3616(4) -0.2972(3) 0.1147(3) 0.092(3) Uani 1 1 d . .
O10 O -0.6034(4) -0.2734(3) 0.0925(4) 0.083(2) Uani 1 1 d . .
O11 O -0.5780(4) -0.2473(3) -0.0065(3) 0.088(3) Uani 1 1 d . .
O12 O -0.3021(5) -0.3168(3) 0.2433(4) 0.098(3) Uani 1 1 d . .
O13 O 0.0201(4) -0.0093(3) 0.7494(5) 0.107(3) Uani 1 1 d . .
O14 O -0.4366(6) -0.3766(3) 0.2773(4) 0.104(3) Uani 1 1 d . .
O15 O -0.6516(5) -0.1954(4) 0.0370(4) 0.102(3) Uani 1 1 d . .
O16 O 0.1376(4) 0.0372(4) 0.7665(4) 0.104(3) Uani 1 1 d . .
O17 O 0.1881(4) 0.1292(4) 0.8273(4) 0.106(3) Uani 1 1 d . .
O18 O -0.6775(7) -0.2919(4) 0.1380(7) 0.138(4) Uani 1 1 d . .
O19 O -0.3115(6) -0.4105(3) 0.2962(4) 0.123(4) Uani 1 1 d . .
O20 O -0.3166(6) -0.3157(4) 0.3501(4) 0.116(3) Uani 1 1 d . .
O21 O 0.0693(5) 0.1288(5) 0.8343(4) 0.126(4) Uani 1 1 d . .
O22 O 0.1123(5) 0.0466(4) 0.8472(5) 0.125(4) Uani 1 1 d . .
O23 O 0.1224(5) 0.0716(5) 0.6685(5) 0.132(4) Uani 1 1 d . .
O24 O 0.0342(5) 0.2050(5) 0.7694(6) 0.152(5) Uani 1 1 d . .
O25 O -0.7182(7) -0.1977(4) 0.1093(6) 0.150(4) Uani 1 1 d . .
O26 O 0.2243(5) -0.0200(5) 0.8724(6) 0.171(6) Uani 1 1 d . .
O27 O 0.1335(6) -0.0524(5) 0.7485(5) 0.146(4) Uani 1 1 d . U
O28 O 0.1935(8) -0.0088(5) 0.6780(6) 0.171(5) Uani 1 1 d . U
O29 O -0.7605(6) -0.2699(6) 0.0094(6) 0.174(6) Uani 1 1 d . .
O30 O 0.1028(5) -0.0664(5) 0.8461(6) 0.176(6) Uani 1 1 d . .
O31 O 0.0422(8) -0.0097(5) 0.6336(7) 0.174(5) Uani 1 1 d . U
O32 O 0.1291(10) 0.0639(7) 0.9609(6) 0.232(8) Uani 1 1 d . .
O33 O -0.0628(10) 0.2049(6) 0.8027(8) 0.209(6) Uani 1 1 d . U
O34 O -0.0094(8) 0.0403(6) 0.8586(7) 0.181(5) Uani 1 1 d . U
N1 N -0.4219(4) -0.0273(3) 0.4864(3) 0.059(2) Uani 1 1 d . .
N2 N -0.5758(4) -0.0368(3) 0.4251(3) 0.054(2) Uani 1 1 d . .
N3 N -0.4992(7) -0.3551(4) 0.2445(6) 0.097(4) Uani 1 1 d . .
N4 N -0.6160(6) -0.3158(4) 0.1748(5) 0.093(3) Uani 1 1 d . .
N5 N 0.1025(5) 0.1108(5) 0.6955(5) 0.103(4) Uani 1 1 d . .
N6 N 0.0567(5) 0.1730(5) 0.7424(7) 0.111(4) Uani 1 1 d . .
C85 C -0.4317(6) -0.0587(4) 0.4392(5) 0.0682(14) Uani 1 1 d . U
C2 C 0.2258(18) 0.0733(13) 1.0439(15) 0.273(8) Uani 1 1 d . U
C86 C -0.3509(6) -0.0200(4) 0.5227(5) 0.0693(14) Uani 1 1 d . U
C87 C -0.4968(6) -0.0754(4) 0.3926(5) 0.0691(13) Uani 1 1 d . U
C4 C 0.0714(17) 0.1662(12) 1.0055(14) 0.249(9) Uani 1 1 d . U
C88 C -0.3143(6) -0.0466(4) 0.4965(5) 0.0698(15) Uani 1 1 d . U
C5 C -0.4957(6) -0.1088(4) 0.3455(5) 0.0692(14) Uani 1 1 d . U
C89 C -0.3169(6) 0.0094(4) 0.5756(5) 0.0719(13) Uani 1 1 d . U
C6 C 0.0000(13) -0.0009(8) 0.5756(11) 0.164(4) Uani 1 1 d . U
C90 C -0.5605(6) -0.0656(4) 0.3873(5) 0.0688(15) Uani 1 1 d . U
C7 C 0.2246(17) 0.0238(12) 0.6153(16) 0.257(7) Uani 1 1 d . U
C91 C -0.3676(6) -0.0703(4) 0.4445(5) 0.0688(14) Uani 1 1 d . U
C92 C -0.3533(6) 0.0349(4) 0.5994(5) 0.0735(16) Uani 1 1 d . U
C9 C 0.0359(11) -0.0981(8) 0.8355(10) 0.151(4) Uani 1 1 d . U
C93 C -0.6288(6) -0.0833(4) 0.3354(5) 0.0718(17) Uani 1 1 d . U
C10 C -0.832(2) -0.2839(16) -0.0179(18) 0.275(9) Uani 1 1 d . U
C11 C -0.5079(6) -0.1709(5) 0.2537(5) 0.0765(16) Uani 1 1 d . U
C94 C -0.2418(6) 0.0128(4) 0.6094(5) 0.0756(14) Uani 1 1 d . U
C95 C -0.5052(6) -0.1914(4) 0.3057(5) 0.0748(16) Uani 1 1 d . U
C13 C -0.0614(9) 0.0043(6) 0.8432(7) 0.120(3) Uani 1 1 d . U
C96 C -0.3190(6) 0.0651(4) 0.6564(5) 0.0726(18) Uani 1 1 d . U
C14 C 0.3166(18) -0.0116(12) 0.7103(15) 0.256(6) Uani 1 1 d . U
C97 C -0.0943(7) 0.0222(5) 0.6805(5) 0.0827(17) Uani 1 1 d . U
C15 C -0.0617(11) -0.0468(8) 0.5539(9) 0.161(4) Uani 1 1 d . U
C98 C -0.4999(6) -0.1600(4) 0.3516(5) 0.0725(14) Uani 1 1 d . U
C99 C -0.4983(6) -0.0883(4) 0.2947(5) 0.0719(14) Uani 1 1 d . U
C84 C -0.1257(7) -0.0243(5) 0.6766(5) 0.0853(16) Uani 1 1 d . U
C18 C -0.2073(6) 0.0588(4) 0.6134(5) 0.0778(15) Uani 1 1 d . U
C19 C -0.5171(6) -0.2044(5) 0.2032(5) 0.0762(17) Uani 1 1 d . U
C21 C -0.2006(6) -0.0290(4) 0.6402(5) 0.0772(14) Uani 1 1 d . U
C22 C -0.5044(6) -0.1180(4) 0.2474(5) 0.0745(15) Uani 1 1 d . U
C23 C -0.1357(7) 0.0637(5) 0.6489(5) 0.0819(16) Uani 1 1 d . U
C24 C -0.5883(8) -0.4127(5) 0.0896(7) 0.102(4) Uani 1 1 d . U
C25 C -0.0181(7) 0.0271(6) 0.7211(6) 0.0885(18) Uani 1 1 d . U
C26 C -0.3435(7) -0.1800(5) 0.2401(6) 0.092(3) Uani 1 1 d . U
C27 C 0.0798(8) 0.1504(8) 0.6672(8) 0.123(4) Uani 1 1 d . U
C28 C 0.0573(8) 0.1887(8) 0.6916(8) 0.123(4) Uani 1 1 d . U
C29 C -0.5738(8) -0.4498(6) 0.1391(7) 0.110(4) Uani 1 1 d . U
C30 C -0.3695(7) -0.1304(5) 0.2056(6) 0.097(3) Uani 1 1 d . U
C31 C -0.2274(9) -0.3172(7) 0.2619(7) 0.123(4) Uani 1 1 d . U
C32 C -0.6098(10) -0.3404(7) 0.2212(9) 0.121(4) Uani 1 1 d . U
C33 C -0.6633(8) -0.3975(5) 0.0551(7) 0.114(4) Uani 1 1 d . U
C34 C 0.2389(8) 0.1662(7) 0.8641(7) 0.122(4) Uani 1 1 d . U
C35 C -0.3551(9) -0.3130(6) 0.0250(7) 0.120(4) Uani 1 1 d . U
C36 C -0.3232(10) -0.4572(7) 0.2652(8) 0.140(5) Uani 1 1 d . U
C37 C -0.4371(10) -0.3628(7) 0.0537(7) 0.129(4) Uani 1 1 d . U
C38 C -0.5477(11) -0.3624(7) 0.2588(8) 0.124(3) Uani 1 1 d . U
C39 C -0.2159(8) -0.3593(7) 0.2267(7) 0.123(4) Uani 1 1 d . U
C40 C -0.1804(9) -0.3251(7) 0.3297(7) 0.129(4) Uani 1 1 d . U
C41 C -0.2663(8) -0.1763(6) 0.2938(6) 0.110(4) Uani 1 1 d . U
C42 C -0.3375(10) -0.2760(7) 0.3818(7) 0.139(5) Uani 1 1 d . U
C43 C -0.6338(12) -0.2694(9) -0.0582(7) 0.164(6) Uani 1 1 d . U
C44 C 0.2145(8) 0.2171(7) 0.8347(7) 0.130(4) Uani 1 1 d . U
C45 C -0.3702(9) -0.4429(6) 0.1924(7) 0.133(4) Uani 1 1 d . U
C46 C -0.3966(10) -0.3198(7) 0.0564(7) 0.132(4) Uani 1 1 d . U
C47 C -0.5027(10) -0.1433(8) 0.0150(9) 0.145(5) Uani 1 1 d . U
C48 C -0.6800(11) -0.1469(8) 0.0050(10) 0.155(6) Uani 1 1 d . U
C49 C -0.3839(10) -0.2995(7) 0.4021(7) 0.137(4) Uani 1 1 d . U
C50 C -0.6543(10) -0.1067(7) 0.0561(9) 0.154(5) Uani 1 1 d . U
C51 C -0.5286(9) -0.4009(7) 0.3141(8) 0.135(4) Uani 1 1 d . U
C52 C 0.0784(8) 0.1617(7) 0.6061(7) 0.130(4) Uani 1 1 d . U
C53 C -0.3474(11) -0.4939(7) 0.2915(8) 0.147(5) Uani 1 1 d . U
C54 C -0.4364(10) -0.1637(7) 0.0202(9) 0.144(5) Uani 1 1 d . U
C55 C -0.6711(9) -0.3404(6) 0.2348(8) 0.129(4) Uani 1 1 d . U
C56 C -0.7057(8) -0.1665(6) 0.1693(7) 0.111(3) Uani 1 1 d . U
C57 C 0.0301(8) 0.2432(7) 0.6677(8) 0.142(4) Uani 1 1 d . U
C58 C 0.2500(8) 0.1599(7) 0.9291(7) 0.133(5) Uani 1 1 d . U
C59 C -0.6402(12) -0.2464(8) -0.1137(8) 0.178(6) Uani 1 1 d . U
C60 C -0.6269(13) -0.3198(9) -0.0544(8) 0.183(7) Uani 1 1 d . U
C61 C 0.250(2) 0.0253(13) 0.6788(17) 0.254(7) Uani 1 1 d . U
C62 C -0.5024(10) -0.0890(7) 0.0152(9) 0.149(5) Uani 1 1 d . U
C63 C -0.0492(9) 0.0391(6) 0.5607(7) 0.119(3) Uani 1 1 d . U
C64 C -0.1272(9) 0.0369(7) 0.8113(7) 0.135(4) Uani 1 1 d . U
C65 C -0.1598(10) 0.1620(8) 0.7405(8) 0.163(5) Uani 1 1 d . U
C66 C 0.1104(13) -0.1127(9) 0.6607(12) 0.198(4) Uani 1 1 d . U
C73 C 0.2003(15) -0.1211(9) 0.7829(12) 0.209(5) Uani 1 1 d . U
C74 C -0.7530(11) -0.1521(8) -0.0385(10) 0.171(6) Uani 1 1 d . U
C76 C -0.8627(18) -0.2699(13) 0.0199(16) 0.278(9) Uani 1 1 d . U
C77 C -0.8517(17) -0.3312(14) -0.0476(16) 0.270(9) Uani 1 1 d . U
C78 C 0.1276(14) -0.1154(9) 0.7288(13) 0.196(4) Uani 1 1 d . U
C79 C 0.0037(18) 0.1655(13) 0.9483(15) 0.238(9) Uani 1 1 d . U
C81 C 0.3077(18) -0.0016(13) 0.8525(16) 0.263(7) Uani 1 1 d . U
C83 C 0.3295(18) 0.0183(12) 0.9554(17) 0.263(7) Uani 1 1 d . U
C82 C 0.285(2) 0.0222(13) 0.8848(17) 0.260(8) Uani 1 1 d . U
O1 O 0.0810(9) 0.2383(6) 0.8901(8) 0.240(6) Uani 1 1 d D U
C1AA C -0.0367(17) 0.1292(13) 0.9547(13) 0.247(9) Uani 1 1 d . U
C1 C -0.1272(11) 0.2416(9) 0.7121(10) 0.201(7) Uani 1 1 d D U
C2AA C -0.1307(12) 0.2093(9) 0.7530(11) 0.197(7) Uani 1 1 d D U
C4AA C -0.2851(10) -0.2439(7) 0.4152(8) 0.143(4) Uani 1 1 d . U
C5AA C -0.0571(10) -0.0101(7) 0.9061(8) 0.156(5) Uani 1 1 d . U
C6AA C 0.1724(19) -0.0133(13) 1.0260(15) 0.271(8) Uani 1 1 d . U
C7AA C 0.0636(12) -0.1223(9) 0.8887(11) 0.197(6) Uani 1 1 d . U
C8 C 0.0117(12) -0.1316(9) 0.7844(11) 0.191(5) Uani 1 1 d . U
C8AA C 0.207(2) 0.0205(15) 1.0043(17) 0.273(8) Uani 1 1 d . U
C9AA C -0.6984(9) -0.2020(7) 0.2107(8) 0.130(4) Uani 1 1 d . U
C0BA C -0.7648(10) -0.1308(7) 0.1395(8) 0.148(5) Uani 1 1 d . U
C0AA C 0.0925(17) 0.2822(10) 0.9090(13) 0.253(7) Uani 1 1 d D U
C1BA C 0.0783(16) 0.3117(11) 0.9497(11) 0.262(8) Uani 1 1 d D U
C3AA C 0.0981(16) 0.3159(8) 0.8686(12) 0.258(8) Uani 1 1 d D U

loop_
_atom_site_aniso_label
_atom_site_aniso_U_11
_atom_site_aniso_U_22
_atom_site_aniso_U_33
_atom_site_aniso_U_23
_atom_site_aniso_U_13
_atom_site_aniso_U_12
Ti1 0.108(2) 0.293(5) 0.0631(17) 0.008(2) 0.0209(17) -0.015(3)
Ti10 0.0732(14) 0.0795(15) 0.0577(12) -0.0158(11) 0.0171(10) -0.0064(12)
Ti2 0.0650(13) 0.1010(17) 0.0540(12) -0.0190(11) 0.0152(10) 0.0022(13)
Ti3 0.0985(18) 0.0739(14) 0.0770(14) -0.0319(12) 0.0414(13) -0.0224(13)
Ti4 0.0524(12) 0.126(2) 0.0779(15) 0.0006(15) 0.0096(11) -0.0047(14)
Ti5 0.131(2) 0.0818(17) 0.0667(14) -0.0171(12) 0.0355(15) -0.0044(16)
Ti6 0.0786(17) 0.118(2) 0.116(2) -0.0405(18) 0.0430(15) -0.0116(16)
Ti7 0.0722(18) 0.152(3) 0.169(3) -0.026(2) 0.054(2) -0.0049(18)
Ti8 0.0543(15) 0.147(3) 0.186(3) 0.060(3) 0.0273(18) 0.0108(17)
Ti9 0.0619(17) 0.262(5) 0.144(3) -0.093(3) 0.0056(18) 0.010(2)
O0AA 0.117(10) 0.40(2) 0.100(8) -0.094(12) 0.062(8) -0.037(12)
O35 0.068(5) 0.079(5) 0.051(4) -0.020(3) 0.028(3) -0.012(4)
O36 0.094(6) 0.075(5) 0.069(5) -0.018(4) 0.035(4) -0.002(5)
O3 0.123(7) 0.062(5) 0.077(5) -0.015(4) 0.047(5) 0.006(5)
O4 0.095(6) 0.081(5) 0.065(5) -0.026(4) 0.037(4) -0.016(5)
O5 0.062(5) 0.109(7) 0.065(5) 0.001(5) 0.010(4) 0.000(5)
O6 0.108(7) 0.081(6) 0.121(7) -0.058(5) 0.059(6) -0.027(5)
O7 0.068(5) 0.067(5) 0.075(5) -0.018(4) 0.009(4) -0.012(4)
O8 0.081(6) 0.104(6) 0.053(4) 0.000(4) 0.018(4) -0.003(5)
O9 0.072(5) 0.124(7) 0.060(5) -0.030(5) 0.018(4) -0.009(5)
O10 0.073(5) 0.087(5) 0.086(5) -0.038(4) 0.037(4) -0.021(4)
O11 0.064(5) 0.128(7) 0.051(4) -0.026(4) 0.013(4) 0.005(5)
O12 0.096(7) 0.102(7) 0.075(5) -0.016(5) 0.028(5) 0.008(5)
O13 0.058(5) 0.087(6) 0.143(8) 0.010(6) 0.027(5) 0.010(5)
O14 0.149(9) 0.084(6) 0.071(6) -0.007(5) 0.051(6) -0.016(6)
O15 0.088(6) 0.124(8) 0.070(5) -0.013(5) 0.024(5) -0.003(6)
O16 0.053(5) 0.135(8) 0.103(7) -0.009(6) 0.024(5) 0.008(5)
O17 0.067(5) 0.125(8) 0.089(6) -0.019(5) 0.012(5) -0.020(5)
O18 0.132(10) 0.115(9) 0.224(13) -0.050(9) 0.133(10) -0.034(8)
O19 0.162(10) 0.077(6) 0.077(6) -0.013(5) 0.022(6) 0.016(6)
O20 0.147(9) 0.110(7) 0.077(6) -0.033(5) 0.048(6) -0.020(6)
O21 0.078(6) 0.186(11) 0.099(7) -0.029(7) 0.033(5) -0.004(7)
O22 0.079(7) 0.138(9) 0.125(8) 0.033(7) 0.027(6) 0.009(6)
O23 0.097(8) 0.202(13) 0.103(8) -0.011(8) 0.054(6) 0.010(8)
O24 0.066(6) 0.146(10) 0.197(13) -0.079(10) 0.032(7) -0.032(7)
O25 0.172(12) 0.116(8) 0.163(10) -0.043(8) 0.086(9) 0.010(8)
O26 0.053(6) 0.172(11) 0.231(14) 0.096(10) 0.030(7) 0.012(7)
O27 0.146(4) 0.146(4) 0.147(4) 0.0001(10) 0.074(2) -0.0001(10)
O28 0.170(5) 0.171(5) 0.171(5) -0.0004(10) 0.087(3) 0.0004(10)
O29 0.070(7) 0.254(15) 0.161(11) -0.081(11) 0.032(7) -0.042(8)
O30 0.063(6) 0.175(11) 0.245(15) 0.086(10) 0.045(8) 0.013(7)
O31 0.174(5) 0.174(5) 0.174(5) 0.0000(10) 0.088(3) 0.0000(10)
O32 0.241(19) 0.272(19) 0.116(11) 0.010(11) 0.042(12) 0.014(15)
O33 0.209(6) 0.210(6) 0.209(6) -0.0002(10) 0.106(3) 0.0002(10)
O34 0.173(9) 0.216(9) 0.173(9) -0.008(7) 0.103(7) -0.041(7)
N1 0.064(5) 0.051(5) 0.040(4) -0.001(4) 0.011(4) -0.003(4)
N2 0.055(5) 0.045(4) 0.043(4) -0.002(3) 0.011(4) 0.001(4)
N3 0.110(9) 0.079(8) 0.105(9) -0.039(7) 0.056(8) -0.027(7)
N4 0.091(8) 0.086(8) 0.087(7) -0.035(6) 0.034(7) -0.008(7)
N5 0.056(6) 0.128(10) 0.087(8) 0.011(8) 0.008(6) -0.014(7)
N6 0.051(6) 0.110(10) 0.128(11) -0.035(8) 0.012(7) -0.019(6)
C85 0.075(2) 0.069(2) 0.056(2) -0.002(2) 0.0292(19) -0.001(2)
C2 0.279(12) 0.265(13) 0.255(12) 0.017(11) 0.120(10) -0.004(11)
C86 0.073(2) 0.074(2) 0.058(2) -0.0028(19) 0.0311(19) -0.002(2)
C87 0.076(2) 0.070(2) 0.056(2) -0.0035(18) 0.0296(19) -0.001(2)
C4 0.259(13) 0.274(12) 0.210(11) -0.022(9) 0.115(10) -0.018(9)
C88 0.074(2) 0.074(2) 0.057(2) -0.003(2) 0.030(2) -0.002(2)
C5 0.077(2) 0.069(2) 0.056(2) -0.0057(19) 0.0298(19) 0.002(2)
C89 0.073(2) 0.077(2) 0.061(2) -0.0021(19) 0.0308(19) -0.003(2)
C6 0.165(4) 0.164(4) 0.164(4) 0.0000(10) 0.083(2) 0.0001(10)
C90 0.076(2) 0.068(2) 0.055(2) -0.002(2) 0.027(2) -0.001(2)
C7 0.257(7) 0.258(7) 0.257(7) 0.000(2) 0.130(4) 0.000(2)
C91 0.074(2) 0.071(2) 0.056(2) -0.0026(19) 0.0295(19) -0.002(2)
C92 0.074(3) 0.077(3) 0.060(2) -0.003(2) 0.028(2) -0.005(2)
C9 0.129(5) 0.147(5) 0.132(5) 0.011(5) 0.033(5) -0.002(5)
C93 0.079(3) 0.068(3) 0.057(3) -0.004(2) 0.026(2) -0.001(3)
C10 0.256(11) 0.298(12) 0.290(12) -0.034(9) 0.153(8) 0.001(9)
C11 0.083(3) 0.077(3) 0.064(2) -0.008(2) 0.033(2) 0.002(2)
C94 0.075(2) 0.081(2) 0.064(2) -0.002(2) 0.030(2) -0.003(2)
C95 0.081(2) 0.074(2) 0.061(2) -0.007(2) 0.030(2) 0.003(2)
C13 0.105(4) 0.119(4) 0.102(3) 0.007(3) 0.027(3) -0.002(3)
C96 0.075(3) 0.076(3) 0.058(3) -0.003(3) 0.027(3) -0.006(3)
C14 0.256(6) 0.257(6) 0.256(6) 0.000(2) 0.129(3) 0.000(2)
C97 0.079(3) 0.089(3) 0.072(2) 0.000(2) 0.032(2) -0.003(2)
C15 0.160(4) 0.160(4) 0.160(4) 0.001(2) 0.079(2) -0.002(2)
C98 0.080(2) 0.072(2) 0.057(2) -0.0052(19) 0.0285(19) 0.000(2)
C99 0.079(2) 0.071(2) 0.057(2) -0.0050(19) 0.0291(19) 0.001(2)
C84 0.080(2) 0.090(2) 0.074(2) 0.000(2) 0.030(2) -0.002(2)
C18 0.076(2) 0.082(2) 0.066(2) -0.001(2) 0.030(2) -0.004(2)
C19 0.082(3) 0.077(3) 0.061(2) -0.009(2) 0.030(2) 0.002(3)
C21 0.076(2) 0.082(2) 0.065(2) -0.001(2) 0.030(2) -0.003(2)
C22 0.082(2) 0.073(2) 0.060(2) -0.006(2) 0.030(2) 0.001(2)
C23 0.079(2) 0.088(2) 0.071(2) 0.001(2) 0.032(2) -0.003(2)
C24 0.093(7) 0.090(7) 0.106(7) -0.033(6) 0.038(6) -0.021(6)
C25 0.083(3) 0.093(3) 0.077(3) 0.002(2) 0.032(2) -0.002(3)
C26 0.088(4) 0.090(4) 0.072(4) -0.016(4) 0.023(4) 0.000(4)
C27 0.070(6) 0.149(8) 0.101(6) 0.012(6) 0.006(5) -0.015(6)
C28 0.071(5) 0.147(8) 0.100(6) 0.011(6) 0.007(5) -0.018(6)
C29 0.102(6) 0.101(7) 0.108(7) -0.025(6) 0.040(6) -0.019(6)
C30 0.095(5) 0.089(5) 0.076(5) -0.013(4) 0.020(4) -0.004(5)
C31 0.107(8) 0.143(9) 0.082(7) 0.002(7) 0.021(6) 0.014(7)
C32 0.125(7) 0.121(7) 0.115(6) -0.024(5) 0.059(6) -0.032(6)
C33 0.103(7) 0.098(7) 0.108(7) -0.032(6) 0.029(6) -0.018(7)
C34 0.083(7) 0.162(9) 0.081(7) -0.025(7) 0.013(6) -0.033(7)
C35 0.149(9) 0.138(8) 0.092(7) -0.032(7) 0.075(6) -0.031(7)
C36 0.166(9) 0.131(9) 0.094(7) -0.013(7) 0.045(7) -0.010(8)
C37 0.152(8) 0.134(8) 0.101(6) -0.040(6) 0.065(6) -0.019(6)
C38 0.127(6) 0.118(6) 0.115(6) -0.020(5) 0.053(5) -0.030(6)
C39 0.113(7) 0.145(8) 0.094(6) -0.006(6) 0.039(6) 0.019(6)
C40 0.115(8) 0.148(9) 0.087(7) 0.002(7) 0.024(6) 0.019(7)
C41 0.104(6) 0.117(6) 0.078(5) -0.026(5) 0.024(5) -0.012(6)
C42 0.144(9) 0.164(9) 0.096(7) -0.053(7) 0.052(7) -0.043(8)
C43 0.229(14) 0.166(12) 0.070(7) -0.019(9) 0.056(9) -0.032(13)
C44 0.086(6) 0.158(8) 0.097(6) -0.016(6) 0.011(5) -0.032(7)
C45 0.148(7) 0.135(7) 0.094(6) -0.023(6) 0.046(6) 0.000(6)
C46 0.151(9) 0.144(9) 0.107(7) -0.052(7) 0.071(7) -0.027(7)
C47 0.134(10) 0.131(10) 0.171(10) 0.024(9) 0.080(9) 0.022(9)
C48 0.127(11) 0.142(11) 0.158(13) 0.006(9) 0.045(10) 0.044(10)
C49 0.136(9) 0.166(9) 0.096(7) -0.033(7) 0.048(7) -0.041(8)
C50 0.136(11) 0.144(11) 0.157(12) 0.001(9) 0.057(9) 0.042(10)
C51 0.138(7) 0.134(7) 0.118(7) -0.014(6) 0.054(6) -0.034(7)
C52 0.082(6) 0.153(8) 0.106(7) 0.019(7) 0.010(6) -0.010(6)
C53 0.169(9) 0.137(9) 0.104(7) -0.018(7) 0.048(7) -0.019(8)
C54 0.133(10) 0.127(10) 0.175(10) 0.026(9) 0.079(9) 0.020(9)
C55 0.130(6) 0.128(6) 0.123(6) -0.021(5) 0.060(6) -0.023(6)
C56 0.108(4) 0.109(4) 0.097(4) -0.002(4) 0.039(4) 0.007(4)
C57 0.085(6) 0.153(8) 0.117(7) 0.015(7) -0.001(6) -0.013(7)
C58 0.097(7) 0.167(9) 0.084(7) -0.022(7) 0.009(6) -0.029(7)
C59 0.233(14) 0.175(12) 0.086(7) -0.015(9) 0.052(9) -0.031(12)
C60 0.237(14) 0.181(13) 0.090(8) -0.015(10) 0.052(9) -0.037(13)
C61 0.254(7) 0.254(7) 0.254(7) 0.0000(10) 0.129(3) -0.0001(10)
C62 0.132(10) 0.129(9) 0.179(10) 0.026(9) 0.074(9) 0.019(9)
C63 0.118(3) 0.120(3) 0.118(3) -0.0010(18) 0.0589(19) 0.0020(19)
C64 0.112(5) 0.133(5) 0.110(5) 0.003(5) 0.019(5) 0.006(5)
C65 0.132(6) 0.148(7) 0.133(6) 0.013(6) 0.011(6) -0.007(6)
C66 0.198(5) 0.197(5) 0.198(5) -0.0012(19) 0.099(3) 0.0004(19)
C73 0.209(5) 0.209(5) 0.209(5) 0.000(2) 0.105(3) 0.000(2)
C74 0.140(11) 0.164(11) 0.166(13) 0.003(10) 0.047(10) 0.044(10)
C76 0.254(12) 0.306(13) 0.293(13) -0.037(10) 0.154(10) -0.005(10)
C77 0.245(12) 0.297(14) 0.297(13) -0.041(11) 0.157(11) -0.004(11)
C78 0.196(4) 0.196(4) 0.196(4) 0.0003(10) 0.099(2) 0.0000(10)
C79 0.250(12) 0.260(12) 0.209(11) -0.017(8) 0.121(8) -0.018(8)
C81 0.249(9) 0.265(9) 0.256(10) 0.007(8) 0.114(9) 0.000(8)
C83 0.252(10) 0.266(10) 0.258(11) 0.008(10) 0.119(9) 0.002(9)
C82 0.244(11) 0.263(11) 0.253(12) 0.012(10) 0.110(10) 0.003(10)
O1 0.239(10) 0.204(10) 0.240(10) -0.091(9) 0.095(9) 0.041(9)
C1AA 0.261(13) 0.270(13) 0.206(12) -0.024(10) 0.115(10) -0.014(10)
C1 0.154(9) 0.183(10) 0.167(9) 0.035(8) 0.009(9) -0.010(9)
C2AA 0.147(9) 0.178(10) 0.158(9) 0.039(8) -0.003(8) -0.012(9)
C4AA 0.140(8) 0.160(8) 0.102(6) -0.044(6) 0.040(6) -0.039(7)
C5AA 0.128(7) 0.158(7) 0.130(7) 0.018(7) 0.027(6) -0.005(7)
C6AA 0.274(13) 0.264(13) 0.256(13) 0.021(12) 0.120(11) 0.003(12)
C7AA 0.165(8) 0.179(8) 0.174(8) 0.017(8) 0.034(8) -0.005(8)
C8 0.167(7) 0.179(7) 0.179(7) 0.007(6) 0.053(6) -0.004(6)
C8AA 0.272(12) 0.267(12) 0.258(12) 0.015(10) 0.118(10) 0.002(10)
C9AA 0.123(5) 0.123(6) 0.115(5) -0.011(5) 0.039(5) 0.002(5)
C0BA 0.137(7) 0.140(7) 0.136(7) 0.000(7) 0.047(6) 0.006(7)
C0AA 0.258(9) 0.231(10) 0.250(10) -0.051(8) 0.114(7) 0.025(8)
C1BA 0.271(11) 0.231(11) 0.255(11) -0.062(10) 0.113(9) 0.030(10)
C3AA 0.267(11) 0.227(11) 0.254(11) -0.052(10) 0.113(9) 0.026(10)

loop_
_atom_type_symbol
_atom_type_description
_atom_type_scat_dispersion_real
_atom_type_scat_dispersion_imag
_atom_type_scat_source
C C 0.0181 0.0091 'International Tables Vol C Tables 4.2.6.8 and 6.1.1.4'
H H 0.0000 0.0000 'International Tables Vol C Tables 4.2.6.8 and 6.1.1.4'
N N 0.0311 0.0180 'International Tables Vol C Tables 4.2.6.8 and 6.1.1.4'
O O 0.0492 0.0322 'International Tables Vol C Tables 4.2.6.8 and 6.1.1.4'
Ti Ti 0.2191 1.8069 'International Tables Vol C Tables 4.2.6.8 and 6.1.1.4'

loop_
_geom_angle_atom_site_label_1
_geom_angle_atom_site_label_2
_geom_angle_atom_site_label_3
_geom_angle
_geom_angle_site_symmetry_1
O32 Ti1 O34 113.2(9) .
O32 Ti1 O22 100.2(8) .
O34 Ti1 O22 102.2(6) .
O32 Ti1 O21 129.0(8) .
O34 Ti1 O21 117.3(6) .
O22 Ti1 O21 76.0(5) .
O32 Ti1 O0AA 94.0(8) .
O34 Ti1 O0AA 96.8(6) .
O22 Ti1 O0AA 149.4(6) .
O21 Ti1 O0AA 74.0(6) .
O32 Ti1 Ti4 124.2(7) .
O34 Ti1 Ti4 112.1(5) .
O22 Ti1 Ti4 39.1(3) .
O21 Ti1 Ti4 37.1(3) .
O0AA Ti1 Ti4 111.1(5) .
O32 Ti1 Ti9 120.3(7) .
O34 Ti1 Ti9 109.3(5) .
O22 Ti1 Ti9 109.8(4) .
O21 Ti1 Ti9 33.8(3) .
O0AA Ti1 Ti9 40.4(4) .
Ti4 Ti1 Ti9 70.82(13) .
O7 Ti10 O9 107.2(4) .
O7 Ti10 O35 104.0(3) .
O9 Ti10 O35 99.0(3) .
O7 Ti10 O3 126.1(4) .
O9 Ti10 O3 126.2(4) .
O35 Ti10 O3 77.3(3) .
O7 Ti10 O12 95.8(3) .
O9 Ti10 O12 96.6(4) .
O35 Ti10 O12 149.9(4) .
O3 Ti10 O12 72.8(4) .
O7 Ti10 Ti3 121.3(3) .
O9 Ti10 Ti3 120.1(3) .
O35 Ti10 Ti3 39.8(2) .
O3 Ti10 Ti3 37.5(3) .
O12 Ti10 Ti3 110.3(3) .
O7 Ti10 Ti5 112.2(3) .
O9 Ti10 Ti5 121.1(3) .
O35 Ti10 Ti5 111.4(2) .
O3 Ti10 Ti5 34.4(3) .
O12 Ti10 Ti5 38.9(3) .
Ti3 Ti10 Ti5 71.67(9) .
O11 Ti2 O8 95.3(4) .
O11 Ti2 O35 100.9(3) .
O8 Ti2 O35 107.0(3) .
O11 Ti2 O15 92.6(3) .
O8 Ti2 O15 99.9(4) .
O35 Ti2 O15 148.4(4) .
O11 Ti2 O10 98.6(4) .
O8 Ti2 O10 164.8(4) .
O35 Ti2 O10 76.4(3) .
O15 Ti2 O10 73.4(4) .
O11 Ti2 O36 174.9(3) .
O8 Ti2 O36 84.0(3) .
O35 Ti2 O36 84.2(3) .
O15 Ti2 O36 82.6(3) .
O10 Ti2 O36 81.7(3) .
O11 Ti2 Ti3 109.1(3) .
O8 Ti2 Ti3 141.3(2) .
O35 Ti2 Ti3 40.3(2) .
O15 Ti2 Ti3 108.3(3) .
O10 Ti2 Ti3 37.1(2) .
O36 Ti2 Ti3 74.2(2) .
O11 Ti2 Ti6 101.6(3) .
O8 Ti2 Ti6 135.1(3) .
O35 Ti2 Ti6 110.0(2) .
O15 Ti2 Ti6 38.7(3) .
O10 Ti2 Ti6 35.2(2) .
O36 Ti2 Ti6 75.6(2) .
Ti3 Ti2 Ti6 69.73(9) .
O6 Ti3 O10 95.1(4) .
O6 Ti3 O3 96.5(4) .
O10 Ti3 O3 148.1(4) .
O6 Ti3 O4 166.4(4) .
O10 Ti3 O4 89.8(3) .
O3 Ti3 O4 85.9(3) .
O6 Ti3 O35 105.8(4) .
O10 Ti3 O35 75.8(3) .
O3 Ti3 O35 72.4(3) .
O4 Ti3 O35 87.7(3) .
O6 Ti3 N4 92.1(4) .
O10 Ti3 N4 73.5(4) .
O3 Ti3 N4 135.4(4) .
O4 Ti3 N4 77.1(3) .
O35 Ti3 N4 145.6(4) .
O6 Ti3 N3 86.8(4) .
O10 Ti3 N3 140.7(4) .
O3 Ti3 N3 69.7(4) .
O4 Ti3 N3 81.5(4) .
O35 Ti3 N3 141.2(4) .
N4 Ti3 N3 67.2(5) .
O6 Ti3 Ti2 110.0(3) .
O10 Ti3 Ti2 39.7(2) .
O3 Ti3 Ti2 108.5(3) .
O4 Ti3 Ti2 81.6(2) .
O35 Ti3 Ti2 37.2(2) .
N4 Ti3 Ti2 109.3(4) .
N3 Ti3 Ti2 163.1(3) .
O6 Ti3 Ti10 105.0(3) .
O10 Ti3 Ti10 111.4(3) .
O3 Ti3 Ti10 36.8(2) .
O4 Ti3 Ti10 84.9(2) .
O35 Ti3 Ti10 35.7(2) .
N4 Ti3 Ti10 161.4(3) .
N3 Ti3 Ti10 105.9(4) .
Ti2 Ti3 Ti10 72.02(8) .
O17 Ti4 O16 98.3(4) .
O17 Ti4 O21 93.1(4) .
O16 Ti4 O21 144.8(5) .
O17 Ti4 O22 101.3(4) .
O16 Ti4 O22 73.6(5) .
O21 Ti4 O22 71.5(5) .
O17 Ti4 O5 171.2(4) .
O16 Ti4 O5 87.1(4) .
O21 Ti4 O5 86.3(4) .
O22 Ti4 O5 86.8(4) .
O17 Ti4 N5 92.1(4) .
O16 Ti4 N5 73.2(5) .
O21 Ti4 N5 139.8(5) .
O22 Ti4 N5 145.6(5) .
O5 Ti4 N5 82.8(4) .
O17 Ti4 N6 88.8(4) .
O16 Ti4 N6 141.1(5) .
O21 Ti4 N6 72.0(6) .
O22 Ti4 N6 142.5(5) .
O5 Ti4 N6 82.7(4) .
N5 Ti4 N6 68.4(6) .
O17 Ti4 Ti1 101.9(3) .
O16 Ti4 Ti1 108.6(3) .
O21 Ti4 Ti1 36.2(4) .
O22 Ti4 Ti1 35.5(3) .
O5 Ti4 Ti1 82.8(3) .
N5 Ti4 Ti1 165.3(3) .
N6 Ti4 Ti1 107.2(4) .
O17 Ti4 Ti8 107.1(3) .
O16 Ti4 Ti8 37.2(3) .
O21 Ti4 Ti8 107.6(4) .
O22 Ti4 Ti8 37.0(3) .
O5 Ti4 Ti8 81.3(3) .
N5 Ti4 Ti8 108.8(4) .
N6 Ti4 Ti8 164.0(3) .
Ti1 Ti4 Ti8 71.41(14) .
O20 Ti5 O19 109.6(4) .
O20 Ti5 O3 118.9(4) .
O19 Ti5 O3 131.5(4) .
O20 Ti5 O14 100.0(5) .
O19 Ti5 O14 93.5(5) .
O3 Ti5 O14 78.2(4) .
O20 Ti5 O12 98.6(4) .
O19 Ti5 O12 99.3(5) .
O3 Ti5 O12 74.9(4) .
O14 Ti5 O12 152.3(4) .
O20 Ti5 Ti10 109.5(3) .
O19 Ti5 Ti10 126.5(4) .
O3 Ti5 Ti10 35.7(3) .
O14 Ti5 Ti10 113.9(3) .
O12 Ti5 Ti10 39.7(3) .
O29 Ti6 O25 110.2(6) .
O29 Ti6 O10 112.6(5) .
O25 Ti6 O10 137.0(5) .
O29 Ti6 O18 100.5(6) .
O25 Ti6 O18 88.3(5) .
O10 Ti6 O18 80.3(4) .
O29 Ti6 O15 102.1(6) .
O25 Ti6 O15 97.3(5) .
O10 Ti6 O15 77.7(4) .
O18 Ti6 O15 153.1(4) .
O29 Ti6 Ti2 117.3(5) .
O25 Ti6 Ti2 119.4(4) .
O10 Ti6 Ti2 39.1(3) .
O18 Ti6 Ti2 116.1(4) .
O15 Ti6 Ti2 39.1(3) .
O31 Ti7 O28 111.6(7) .
O31 Ti7 O16 122.0(6) .
O28 Ti7 O16 126.2(5) .
O31 Ti7 O23 93.7(6) .
O28 Ti7 O23 89.3(6) .
O16 Ti7 O23 82.9(5) .
O31 Ti7 O27 97.0(6) .
O28 Ti7 O27 101.7(6) .
O16 Ti7 O27 77.6(5) .
O23 Ti7 O27 160.5(5) .
O31 Ti7 Ti8 110.1(5) .
O28 Ti7 Ti8 126.2(5) .
O16 Ti7 Ti8 37.8(3) .
O23 Ti7 Ti8 120.3(4) .
O27 Ti7 Ti8 40.5(4) .
O30 Ti8 O26 98.5(5) .
O30 Ti8 O22 108.6(6) .
O26 Ti8 O22 98.6(6) .
O30 Ti8 O16 164.2(5) .
O26 Ti8 O16 96.2(4) .
O22 Ti8 O16 74.9(4) .
O30 Ti8 O27 98.3(7) .
O26 Ti8 O27 95.9(6) .
O22 Ti8 O27 147.0(5) .
O16 Ti8 O27 74.2(5) .
O30 Ti8 O13 84.0(4) .
O26 Ti8 O13 176.9(5) .
O22 Ti8 O13 82.3(4) .
O16 Ti8 O13 81.1(4) .
O27 Ti8 O13 81.9(4) .
O30 Ti8 Ti7 133.6(5) .
O26 Ti8 Ti7 102.7(5) .
O22 Ti8 Ti7 108.4(3) .
O16 Ti8 Ti7 35.7(3) .
O27 Ti8 Ti7 39.1(4) .
O13 Ti8 Ti7 74.2(3) .
O30 Ti8 Ti4 142.7(5) .
O26 Ti8 Ti4 104.2(4) .
O22 Ti8 Ti4 39.3(3) .
O16 Ti8 Ti4 36.1(3) .
O27 Ti8 Ti4 108.2(4) .
O13 Ti8 Ti4 74.6(3) .
Ti7 Ti8 Ti4 69.20(11) .
O1 Ti9 O33 111.1(8) .
O1 Ti9 O21 121.7(6) .
O33 Ti9 O21 127.2(6) .
O1 Ti9 O24 98.4(8) .
O33 Ti9 O24 90.7(6) .
O21 Ti9 O24 80.3(5) .
O1 Ti9 O0AA 100.4(8) .
O33 Ti9 O0AA 99.9(7) .
O21 Ti9 O0AA 73.9(6) .
O24 Ti9 O0AA 153.4(6) .
O1 Ti9 Ti1 119.8(6) .
O33 Ti9 Ti1 117.4(6) .
O21 Ti9 Ti1 34.5(4) .
O24 Ti9 Ti1 114.0(4) .
O0AA Ti9 Ti1 39.6(4) .
C79 O0AA Ti1 148.5(17) .
C79 O0AA Ti9 111.4(17) .
Ti1 O0AA Ti9 100.0(5) .
Ti10 O35 Ti2 148.5(4) .
Ti10 O35 Ti3 104.5(3) .
Ti2 O35 Ti3 102.6(3) .
C19 O36 Ti2 132.4(8) .
Ti5 O3 Ti10 109.9(5) .
Ti5 O3 Ti3 143.6(5) .
Ti10 O3 Ti3 105.7(4) .
C19 O4 Ti3 126.8(7) .
C25 O5 Ti4 127.6(8) .
C24 O6 Ti3 157.6(9) .
C26 O7 Ti10 139.0(8) .
C47 O8 Ti2 139.4(11) .
C46 O9 Ti10 137.1(10) .
Ti6 O10 Ti3 139.6(5) .
Ti6 O10 Ti2 105.8(4) .
Ti3 O10 Ti2 103.2(4) .
C43 O11 Ti2 142.1(11) .
C31 O12 Ti5 130.4(9) .
C31 O12 Ti10 128.2(9) .
Ti5 O12 Ti10 101.4(4) .
C25 O13 Ti8 132.8(9) .
N3 O14 Ti5 123.0(8) .
C48 O15 Ti6 131.2(11) .
C48 O15 Ti2 125.9(11) .
Ti6 O15 Ti2 102.2(4) .
Ti7 O16 Ti4 136.2(5) .
Ti7 O16 Ti8 106.5(5) .
Ti4 O16 Ti8 106.7(5) .
C34 O17 Ti4 159.6(10) .
N4 O18 Ti6 122.2(9) .
C36 O19 Ti5 137.4(10) .
C42 O20 Ti5 140.8(10) .
Ti9 O21 Ti1 111.7(6) .
Ti9 O21 Ti4 141.3(7) .
Ti1 O21 Ti4 106.7(6) .
Ti1 O22 Ti8 145.8(6) .
Ti1 O22 Ti4 105.4(5) .
Ti8 O22 Ti4 103.7(6) .
N5 O23 Ti7 118.6(9) .
N6 O24 Ti9 123.7(12) .
C56 O25 Ti6 150.1(10) .
C82 O26 Ti8 127.2(14) .
C78 O27 Ti7 125.8(12) .
C78 O27 Ti8 132.9(12) .
Ti7 O27 Ti8 100.4(6) .
C61 O28 Ti7 130.5(17) .
C10 O29 Ti6 145(2) .
C9 O30 Ti8 144.5(11) .
C6 O31 Ti7 142.5(17) .
Ti1 O32 C8AA 137.4(16) .
C2AA O33 Ti9 156.8(17) .
C13 O34 Ti1 168.6(14) .
C86 N1 C85 106.8(9) .
C92 N2 C90 109.4(8) 3_456
C38 N3 O14 120.2(15) .
C38 N3 Ti3 119.1(13) .
O14 N3 Ti3 120.5(9) .
C32 N4 O18 118.2(15) .
C32 N4 Ti3 120.7(12) .
O18 N4 Ti3 121.1(9) .
C27 N5 O23 118.9(16) .
C27 N5 Ti4 120.2(15) .
O23 N5 Ti4 120.7(9) .
O24 N6 C28 118.1(17) .
O24 N6 Ti4 122.1(12) .
C28 N6 Ti4 119.3(13) .
N1 C85 C91 110.2(10) .
N1 C85 C87 124.4(10) .
C91 C85 C87 125.4(10) .
N1 C86 C89 126.8(11) .
N1 C86 C88 109.7(9) .
C89 C86 C88 123.6(11) .
C90 C87 C85 126.4(11) .
C90 C87 C5 117.8(10) .
C85 C87 C5 115.8(10) .
C91 C88 C86 104.4(10) .
C99 C5 C98 121.7(10) .
C99 C5 C87 119.8(10) .
C98 C5 C87 118.1(10) .
C86 C89 C92 122.4(11) .
C86 C89 C94 120.3(11) .
C92 C89 C94 117.2(10) .
O31 C6 C63 116(2) .
O31 C6 C15 103.5(19) .
C63 C6 C15 94.2(17) .
C87 C90 N2 129.3(10) .
C87 C90 C93 123.9(10) .
N2 C90 C93 106.8(9) .
C85 C91 C88 108.9(10) .
N2 C92 C89 127.0(10) 3_456
N2 C92 C96 109.0(10) 3_456
C89 C92 C96 124.0(11) .
C7AA C9 C8 112(2) .
C7AA C9 O30 100.0(18) .
C8 C9 O30 112(2) .
C96 C93 C90 108.1(10) 3_456
C77 C10 O29 117(3) .
C77 C10 C76 117(4) .
O29 C10 C76 113(3) .
C95 C11 C22 120.9(11) .
C95 C11 C19 119.6(11) .
C22 C11 C19 119.4(11) .
C21 C94 C18 118.2(11) .
C21 C94 C89 120.8(11) .
C18 C94 C89 121.0(11) .
C98 C95 C11 119.7(11) .
O34 C13 C64 100.8(14) .
O34 C13 C5AA 105.3(13) .
C64 C13 C5AA 102.8(15) .
C93 C96 C92 106.7(10) 3_456
C84 C97 C23 120.2(12) .
C84 C97 C25 118.6(12) .
C23 C97 C25 121.1(13) .
C5 C98 C95 119.1(11) .
C5 C99 C22 121.3(11) .
C97 C84 C21 119.4(12) .
C23 C18 C94 121.9(11) .
O36 C19 O4 124.8(11) .
O36 C19 C11 120.6(12) .
O4 C19 C11 114.7(11) .
C94 C21 C84 120.1(12) .
C99 C22 C11 117.2(11) .
C18 C23 C97 120.0(12) .
O6 C24 C33 107.0(12) .
O6 C24 C29 107.8(11) .
C33 C24 C29 111.9(13) .
O13 C25 O5 123.8(13) .
O13 C25 C97 122.4(14) .
O5 C25 C97 113.7(12) .
O7 C26 C30 109.0(10) .
O7 C26 C41 107.8(10) .
C30 C26 C41 111.8(11) .
N5 C27 C28 120(2) .
N5 C27 C52 123(2) .
C28 C27 C52 117.5(18) .
N6 C28 C27 111.5(18) .
N6 C28 C57 118(2) .
C27 C28 C57 131(2) .
O12 C31 C40 112.4(15) .
O12 C31 C39 108.0(12) .
C40 C31 C39 109.6(14) .
N4 C32 C38 117.7(19) .
N4 C32 C55 119.7(18) .
C38 C32 C55 122.4(19) .
O17 C34 C44 109.6(12) .
O17 C34 C58 105.4(13) .
C44 C34 C58 116.5(16) .
O19 C36 C53 110.4(16) .
O19 C36 C45 104.3(14) .
C53 C36 C45 120.6(16) .
N3 C38 C32 115.2(19) .
N3 C38 C51 116.4(18) .
C32 C38 C51 128.0(19) .
C4AA C42 C49 125.1(16) .
C4AA C42 O20 112.1(17) .
C49 C42 O20 109.3(15) .
C60 C43 O11 109.9(19) .
C60 C43 C59 116(2) .
O11 C43 C59 109.0(18) .
O9 C46 C37 113.0(15) .
O9 C46 C35 110.1(15) .
C37 C46 C35 127.4(15) .
O8 C47 C62 116.8(19) .
O8 C47 C54 108.4(15) .
C62 C47 C54 111.0(18) .
C74 C48 O15 109.6(18) .
C74 C48 C50 120.1(18) .
O15 C48 C50 105.9(15) .
C9AA C56 C0BA 124.7(17) .
C9AA C56 O25 104.8(13) .
C0BA C56 O25 99.7(12) .
C7 C61 O28 96(3) .
C7 C61 C14 107(3) .
O28 C61 C14 100(3) .
C73 C78 C66 124(2) .
C73 C78 O27 87.0(17) .
C66 C78 O27 102.2(18) .
C1AA C79 C4 107(3) .
C1AA C79 O0AA 105(3) .
C4 C79 O0AA 95(2) .
C81 C82 C83 118(4) .
C81 C82 O26 95(3) .
C83 C82 O26 99(3) .
C0AA O1 Ti9 155(2) .
C1 C2AA O33 106(2) .
C1 C2AA C65 127(2) .
O33 C2AA C65 107.1(19) .
C6AA C8AA C2 109(3) .
C6AA C8AA O32 96(3) .
C2 C8AA O32 73(2) .
O1 C0AA C3AA 114(2) .
O1 C0AA C1BA 135(3) .
C3AA C0AA C1BA 107.3(18) .

loop_
_geom_bond_atom_site_label_1
_geom_bond_atom_site_label_2
_geom_bond_distance
_geom_bond_site_symmetry_2
Ti1 O32 1.692(14) .
Ti1 O34 1.788(15) .
Ti1 O22 1.882(12) .
Ti1 O21 1.929(12) .
Ti1 O0AA 2.048(17) .
Ti1 Ti4 3.128(5) .
Ti1 Ti9 3.165(7) .
Ti10 O7 1.782(7) .
Ti10 O9 1.794(8) .
Ti10 O35 1.891(7) .
Ti10 O3 1.950(9) .
Ti10 O12 2.044(9) .
Ti10 Ti3 3.136(3) .
Ti10 Ti5 3.138(3) .
Ti2 O11 1.788(7) .
Ti2 O8 1.799(9) .
Ti2 O35 1.936(7) .
Ti2 O15 2.023(10) .
Ti2 O10 2.052(9) .
Ti2 O36 2.176(7) .
Ti2 Ti3 3.129(4) .
Ti2 Ti6 3.133(4) .
Ti3 O6 1.767(7) .
Ti3 O10 1.939(9) .
Ti3 O3 1.984(9) .
Ti3 O4 2.052(7) .
Ti3 O35 2.073(7) .
Ti3 N4 2.234(13) .
Ti3 N3 2.289(13) .
Ti4 O17 1.781(8) .
Ti4 O16 1.932(10) .
Ti4 O21 1.970(10) .
Ti4 O22 2.048(10) .
Ti4 O5 2.072(8) .
Ti4 N5 2.250(13) .
Ti4 N6 2.259(14) .
Ti4 Ti8 3.140(4) .
Ti5 O20 1.776(8) .
Ti5 O19 1.780(9) .
Ti5 O3 1.883(8) .
Ti5 O14 1.946(11) .
Ti5 O12 2.011(10) .
Ti6 O29 1.751(11) .
Ti6 O25 1.820(11) .
Ti6 O10 1.875(8) .
Ti6 O18 1.975(14) .
Ti6 O15 2.004(10) .
Ti7 O31 1.750(16) .
Ti7 O28 1.810(15) .
Ti7 O16 1.887(10) .
Ti7 O23 1.890(14) .
Ti7 O27 1.990(12) .
Ti7 Ti8 3.100(6) .
Ti8 O30 1.781(12) .
Ti8 O26 1.811(10) .
Ti8 O22 1.945(12) .
Ti8 O16 1.981(10) .
Ti8 O27 2.045(13) .
Ti8 O13 2.182(9) .
Ti9 O1 1.773(17) .
Ti9 O33 1.800(18) .
Ti9 O21 1.894(11) .
Ti9 O24 1.956(16) .
Ti9 O0AA 2.084(17) .
O0AA C79 1.61(3) .
O36 C19 1.238(13) .
O4 C19 1.290(13) .
O5 C25 1.300(15) .
O6 C24 1.457(14) .
O7 C26 1.452(13) .
O8 C47 1.39(2) .
O9 C46 1.408(16) .
O11 C43 1.395(19) .
O12 C31 1.473(18) .
O13 C25 1.248(15) .
O14 N3 1.332(14) .
O15 C48 1.487(19) .
O17 C34 1.431(16) .
O18 N4 1.357(15) .
O19 C36 1.427(18) .
O20 C42 1.534(19) .
O23 N5 1.435(15) .
O24 N6 1.339(15) .
O25 C56 1.626(17) .
O26 C82 1.66(4) .
O27 C78 1.74(2) .
O28 C61 1.55(3) .
O29 C10 1.42(4) .
O30 C9 1.61(2) .
O31 C6 1.30(2) .
O32 C8AA 1.90(4) .
O33 C2AA 1.39(2) .
O34 C13 1.395(19) .
N1 C86 1.373(13) .
N1 C85 1.384(12) .
N2 C92 1.366(13) 3_456
N2 C90 1.395(12) .
N3 C38 1.31(2) .
N4 C32 1.289(19) .
N5 C27 1.234(19) .
N6 C28 1.36(2) .
C85 C91 1.389(15) .
C85 C87 1.393(14) .
C2 C8AA 1.65(4) .
C86 C89 1.397(14) .
C86 C88 1.466(15) .
C87 C90 1.372(15) .
C87 C5 1.498(14) .
C4 C79 1.46(3) .
C88 C91 1.396(14) .
C5 C99 1.371(14) .
C5 C98 1.385(14) .
C89 C92 1.402(15) .
C89 C94 1.435(15) .
C6 C63 1.43(2) .
C6 C15 1.70(3) .
C90 C93 1.491(14) .
C7 C61 1.40(4) .
C92 N2 1.366(13) 3_456
C92 C96 1.481(15) .
C9 C7AA 1.33(2) .
C9 C8 1.43(3) .
C93 C96 1.364(15) 3_456
C10 C77 1.42(4) .
C10 C76 1.48(4) .
C11 C95 1.397(15) .
C11 C22 1.430(15) .
C11 C19 1.485(15) .
C94 C21 1.403(15) .
C94 C18 1.423(15) .
C95 C98 1.388(14) .
C13 C64 1.53(2) .
C13 C5AA 1.59(2) .
C96 C93 1.364(15) 3_456
C14 C61 1.60(4) .
C97 C84 1.403(16) .
C97 C23 1.401(16) .
C97 C25 1.469(17) .
C99 C22 1.385(14) .
C84 C21 1.437(16) .
C18 C23 1.375(15) .
C24 C33 1.487(19) .
C24 C29 1.498(19) .
C26 C30 1.529(17) .
C26 C41 1.556(17) .
C27 C28 1.41(2) .
C27 C52 1.56(2) .
C28 C57 1.57(2) .
C31 C40 1.502(19) .
C31 C39 1.53(2) .
C32 C38 1.35(2) .
C32 C55 1.56(2) .
C34 C44 1.51(2) .
C34 C58 1.54(2) .
C35 C46 1.50(2) .
C36 C53 1.43(2) .
C36 C45 1.64(2) .
C37 C46 1.44(2) .
C38 C51 1.61(2) .
C42 C4AA 1.34(2) .
C42 C49 1.50(2) .
C43 C60 1.35(3) .
C43 C59 1.47(2) .
C47 C62 1.45(2) .
C47 C54 1.51(2) .
C48 C74 1.43(2) .
C48 C50 1.55(2) .
C56 C9AA 1.36(2) .
C56 C0BA 1.48(2) .
C65 C2AA 1.38(3) .
C66 C78 1.56(3) .
C73 C78 1.50(3) .
C79 C1AA 1.38(4) .
C81 C82 1.31(4) .
C83 C82 1.54(4) .
O1 C0AA 1.24(3) .
C1 C2AA 1.380(17) .
C6AA C8AA 1.46(4) .
C0AA C3AA 1.413(18) .
C0AA C1BA 1.452(18) .

loop_
_geom_torsion_atom_site_label_1
_geom_torsion_atom_site_label_2
_geom_torsion_atom_site_label_3
_geom_torsion_atom_site_label_4
_geom_torsion
_geom_torsion_site_symmetry_1
_geom_torsion_site_symmetry_4
O7 Ti10 O35 Ti2 25.9(8) . .
O9 Ti10 O35 Ti2 -84.4(7) . .
O3 Ti10 O35 Ti2 150.3(7) . .
O12 Ti10 O35 Ti2 155.4(6) . .
Ti3 Ti10 O35 Ti2 148.5(9) . .
Ti5 Ti10 O35 Ti2 147.0(6) . .
O7 Ti10 O35 Ti3 -122.6(4) . .
O9 Ti10 O35 Ti3 127.1(4) . .
O3 Ti10 O35 Ti3 1.9(3) . .
O12 Ti10 O35 Ti3 6.9(7) . .
Ti5 Ti10 O35 Ti3 -1.5(3) . .
O20 Ti5 O3 Ti10 83.4(6) . .
O19 Ti5 O3 Ti10 -97.4(7) . .
O14 Ti5 O3 Ti10 178.4(4) . .
O12 Ti5 O3 Ti10 -8.3(3) . .
O20 Ti5 O3 Ti3 -84.3(8) . .
O19 Ti5 O3 Ti3 94.9(9) . .
O14 Ti5 O3 Ti3 10.7(6) . .
O12 Ti5 O3 Ti3 -175.9(7) . .
Ti10 Ti5 O3 Ti3 -167.7(9) . .
O10 Ti3 O6 C24 -66(3) . .
O3 Ti3 O6 C24 143(3) . .
O4 Ti3 O6 C24 44(4) . .
O35 Ti3 O6 C24 -143(2) . .
N4 Ti3 O6 C24 7(3) . .
N3 Ti3 O6 C24 74(3) . .
Ti2 Ti3 O6 C24 -104(3) . .
Ti10 Ti3 O6 C24 180(2) . .
O9 Ti10 O7 C26 177.7(10) . .
O35 Ti10 O7 C26 73.5(11) . .
O3 Ti10 O7 C26 -10.8(12) . .
O12 Ti10 O7 C26 -83.6(11) . .
Ti3 Ti10 O7 C26 34.3(11) . .
Ti5 Ti10 O7 C26 -47.1(11) . .
O11 Ti2 O8 C47 4.5(16) . .
O35 Ti2 O8 C47 107.6(15) . .
O15 Ti2 O8 C47 -89.1(15) . .
O10 Ti2 O8 C47 -151.5(16) . .
O36 Ti2 O8 C47 -170.5(15) . .
Ti3 Ti2 O8 C47 134.3(14) . .
Ti6 Ti2 O8 C47 -107.8(15) . .
O7 Ti10 O9 C46 -135.8(15) . .
O35 Ti10 O9 C46 -28.0(15) . .
O3 Ti10 O9 C46 52.7(16) . .
O12 Ti10 O9 C46 126.1(15) . .
Ti3 Ti10 O9 C46 8.1(16) . .
Ti5 Ti10 O9 C46 93.8(15) . .
O29 Ti6 O10 Ti3 -119.8(8) . .
O25 Ti6 O10 Ti3 54.6(10) . .
O18 Ti6 O10 Ti3 -22.3(7) . .
O15 Ti6 O10 Ti3 142.1(7) . .
Ti2 Ti6 O10 Ti3 134.3(8) . .
O29 Ti6 O10 Ti2 105.9(6) . .
O25 Ti6 O10 Ti2 -79.7(8) . .
O18 Ti6 O10 Ti2 -156.6(4) . .
O15 Ti6 O10 Ti2 7.8(3) . .
O8 Ti2 O11 C43 -134.2(18) . .
O35 Ti2 O11 C43 117.3(18) . .
O15 Ti2 O11 C43 -34.0(19) . .
O10 Ti2 O11 C43 39.6(19) . .
Ti3 Ti2 O11 C43 76.4(18) . .
Ti6 Ti2 O11 C43 4.0(19) . .
O31 Ti7 O16 Ti4 -56.4(10) . .
O28 Ti7 O16 Ti4 117.5(8) . .
O23 Ti7 O16 Ti4 33.5(7) . .
O27 Ti7 O16 Ti4 -146.9(8) . .
Ti8 Ti7 O16 Ti4 -138.0(9) . .
O31 Ti7 O16 Ti8 81.6(7) . .
O28 Ti7 O16 Ti8 -104.5(7) . .
O23 Ti7 O16 Ti8 171.5(4) . .
O27 Ti7 O16 Ti8 -8.9(5) . .
O16 Ti4 O17 C34 -174(3) . .
O21 Ti4 O17 C34 -28(3) . .
O22 Ti4 O17 C34 -100(3) . .
N5 Ti4 O17 C34 112(3) . .
N6 Ti4 O17 C34 44(3) . .
Ti1 Ti4 O17 C34 -63(3) . .
Ti8 Ti4 O17 C34 -137(3) . .
O20 Ti5 O19 C36 167.0(17) . .
O3 Ti5 O19 C36 -12(2) . .
O14 Ti5 O19 C36 65.1(18) . .
O12 Ti5 O19 C36 -90.3(18) . .
Ti10 Ti5 O19 C36 -58.3(19) . .
O19 Ti5 O20 C42 -147.6(16) . .
O3 Ti5 O20 C42 31.8(17) . .
O14 Ti5 O20 C42 -50.2(16) . .
O12 Ti5 O20 C42 109.2(16) . .
Ti10 Ti5 O20 C42 69.7(16) . .
O1 Ti9 O21 Ti1 97.7(9) . .
O33 Ti9 O21 Ti1 -85.0(9) . .
O24 Ti9 O21 Ti1 -168.4(5) . .
O0AA Ti9 O21 Ti1 5.3(5) . .
O1 Ti9 O21 Ti4 -89.6(11) . .
O33 Ti9 O21 Ti4 87.7(12) . .
O24 Ti9 O21 Ti4 4.3(8) . .
O0AA Ti9 O21 Ti4 178.0(9) . .
Ti1 Ti9 O21 Ti4 172.7(12) . .
O32 Ti1 O22 Ti8 79.7(12) . .
O34 Ti1 O22 Ti8 -37.0(11) . .
O21 Ti1 O22 Ti8 -152.4(10) . .
O0AA Ti1 O22 Ti8 -164.0(8) . .
Ti4 Ti1 O22 Ti8 -147.2(12) . .
Ti9 Ti1 O22 Ti8 -152.8(8) . .
O32 Ti1 O22 Ti4 -133.1(8) . .
O34 Ti1 O22 Ti4 110.2(6) . .
O21 Ti1 O22 Ti4 -5.2(4) . .
O0AA Ti1 O22 Ti4 -16.9(11) . .
Ti9 Ti1 O22 Ti4 -5.7(5) . .
O31 Ti7 O23 N5 97.9(9) . .
O28 Ti7 O23 N5 -150.5(9) . .
O16 Ti7 O23 N5 -23.9(8) . .
O27 Ti7 O23 N5 -25.2(19) . .
Ti8 Ti7 O23 N5 -17.9(10) . .
O29 Ti6 O25 C56 155(2) . .
O10 Ti6 O25 C56 -20(2) . .
O18 Ti6 O25 C56 54(2) . .
O15 Ti6 O25 C56 -99(2) . .
Ti2 Ti6 O25 C56 -65(2) . .
O30 Ti8 O26 C82 -167(2) . .
O22 Ti8 O26 C82 -57(2) . .
O16 Ti8 O26 C82 19(2) . .
O27 Ti8 O26 C82 94(2) . .
Ti7 Ti8 O26 C82 55(2) . .
Ti4 Ti8 O26 C82 -17(2) . .
O31 Ti7 O28 C61 123(2) . .
O16 Ti7 O28 C61 -51(2) . .
O23 Ti7 O28 C61 29(2) . .
O27 Ti7 O28 C61 -134(2) . .
Ti8 Ti7 O28 C61 -99(2) . .
O25 Ti6 O29 C10 -32(4) . .
O10 Ti6 O29 C10 144(3) . .
O18 Ti6 O29 C10 60(4) . .
O15 Ti6 O29 C10 -134(4) . .
Ti2 Ti6 O29 C10 -173(3) . .
O26 Ti8 O30 C9 -178(2) . .
O22 Ti8 O30 C9 79(2) . .
O16 Ti8 O30 C9 -21(4) . .
O27 Ti8 O30 C9 -81(2) . .
O13 Ti8 O30 C9 0(2) . .
Ti7 Ti8 O30 C9 -62(2) . .
Ti4 Ti8 O30 C9 54(3) . .
O28 Ti7 O31 C6 -56(3) . .
O16 Ti7 O31 C6 119(3) . .
O23 Ti7 O31 C6 35(3) . .
O27 Ti7 O31 C6 -162(3) . .
Ti8 Ti7 O31 C6 159(2) . .
O34 Ti1 O32 C8AA 92(3) . .
O22 Ti1 O32 C8AA -16(3) . .
O21 Ti1 O32 C8AA -96(3) . .
O0AA Ti1 O32 C8AA -169(3) . .
Ti4 Ti1 O32 C8AA -50(3) . .
Ti9 Ti1 O32 C8AA -136(2) . .
O1 Ti9 O33 C2AA 134(4) . .
O21 Ti9 O33 C2AA -44(4) . .
O24 Ti9 O33 C2AA 34(4) . .
O0AA Ti9 O33 C2AA -121(4) . .
Ti1 Ti9 O33 C2AA -83(4) . .
O32 Ti1 O34 C13 -40(7) . .
O22 Ti1 O34 C13 67(7) . .
O21 Ti1 O34 C13 147(6) . .
O0AA Ti1 O34 C13 -137(7) . .
Ti4 Ti1 O34 C13 107(7) . .
Ti9 Ti1 O34 C13 -177(7) . .
Ti5 O14 N3 C38 -156.6(11) . .
Ti5 O14 N3 Ti3 28.0(11) . .
Ti6 O18 N4 C32 169.4(10) . .
Ti6 O18 N4 Ti3 -8.0(13) . .
Ti7 O23 N5 C27 -158.0(11) . .
Ti7 O23 N5 Ti4 17.8(11) . .
Ti9 O24 N6 C28 179.2(9) . .
Ti9 O24 N6 Ti4 -8.4(12) . .
C86 N1 C85 C91 -1.5(12) . .
C86 N1 C85 C87 179.5(10) . .
C85 N1 C86 C89 179.6(11) . .
C85 N1 C86 C88 1.7(11) . .
N1 C85 C87 C90 -2.9(18) . .
C91 C85 C87 C90 178.2(11) . .
N1 C85 C87 C5 179.4(9) . .
C91 C85 C87 C5 0.5(17) . .
N1 C86 C88 C91 -1.4(12) . .
C89 C86 C88 C91 -179.3(11) . .
C90 C87 C5 C99 93.5(14) . .
C85 C87 C5 C99 -88.6(13) . .
C90 C87 C5 C98 -79.4(14) . .
C85 C87 C5 C98 98.4(13) . .
N1 C86 C89 C92 1.7(18) . .
C88 C86 C89 C92 179.2(11) . .
N1 C86 C89 C94 179.1(10) . .
C88 C86 C89 C94 -3.4(17) . .
Ti7 O31 C6 C63 -93(3) . .
Ti7 O31 C6 C15 165.5(17) . .
C85 C87 C90 N2 1(2) . .
C5 C87 C90 N2 178.8(10) . .
C85 C87 C90 C93 178.2(10) . .
C5 C87 C90 C93 -4.2(17) . .
C92 N2 C90 C87 176.7(11) 3_456 .
C92 N2 C90 C93 -0.7(12) 3_456 .
N1 C85 C91 C88 0.6(13) . .
C87 C85 C91 C88 179.6(10) . .
C86 C88 C91 C85 0.5(12) . .
C86 C89 C92 N2 -2.6(19) . 3_456
C94 C89 C92 N2 180.0(10) . 3_456
C86 C89 C92 C96 177.9(10) . .
C94 C89 C92 C96 0.5(17) . .
Ti8 O30 C9 C7AA -166(2) . .
Ti8 O30 C9 C8 75(3) . .
C87 C90 C93 C96 -177.6(11) . 3_456
N2 C90 C93 C96 0.0(12) . 3_456
Ti6 O29 C10 C77 -136(3) . .
Ti6 O29 C10 C76 4(6) . .
C86 C89 C94 C21 -66.9(15) . .
C92 C89 C94 C21 110.6(13) . .
C86 C89 C94 C18 114.1(13) . .
C92 C89 C94 C18 -68.4(15) . .
C22 C11 C95 C98 0.9(18) . .
C19 C11 C95 C98 -176.9(11) . .
Ti1 O34 C13 C64 171(6) . .
Ti1 O34 C13 C5AA 64(7) . .
N2 C92 C96 C93 1.2(13) 3_456 3_456
C89 C92 C96 C93 -179.3(11) . 3_456
C99 C5 C98 C95 1.7(18) . .
C87 C5 C98 C95 174.4(10) . .
C11 C95 C98 C5 -1.6(18) . .
C98 C5 C99 C22 -0.9(18) . .
C87 C5 C99 C22 -173.5(10) . .
C23 C97 C84 C21 -0.4(18) . .
C25 C97 C84 C21 176.0(11) . .
C21 C94 C18 C23 -3.4(18) . .
C89 C94 C18 C23 175.5(11) . .
Ti2 O36 C19 O4 0(2) . .
Ti2 O36 C19 C11 -178.0(8) . .
Ti3 O4 C19 O36 -4.9(19) . .
Ti3 O4 C19 C11 173.6(7) . .
C95 C11 C19 O36 166.2(12) . .
C22 C11 C19 O36 -11.6(18) . .
C95 C11 C19 O4 -12.3(17) . .
C22 C11 C19 O4 169.8(11) . .
C18 C94 C21 C84 2.4(17) . .
C89 C94 C21 C84 -176.6(10) . .
C97 C84 C21 C94 -0.6(18) . .
C5 C99 C22 C11 0.1(17) . .
C95 C11 C22 C99 -0.1(18) . .
C19 C11 C22 C99 177.7(11) . .
C94 C18 C23 C97 2.6(18) . .
C84 C97 C23 C18 -0.6(19) . .
C25 C97 C23 C18 -176.8(11) . .
Ti3 O6 C24 C33 40(3) . .
Ti3 O6 C24 C29 -80(3) . .
Ti8 O13 C25 O5 2(2) . .
Ti8 O13 C25 C97 -173.8(8) . .
Ti4 O5 C25 O13 -1(2) . .
Ti4 O5 C25 C97 175.0(7) . .
C84 C97 C25 O13 4(2) . .
C23 C97 C25 O13 -179.2(13) . .
C84 C97 C25 O5 -171.6(12) . .
C23 C97 C25 O5 4.6(18) . .
Ti10 O7 C26 C30 -126.3(11) . .
Ti10 O7 C26 C41 112.2(12) . .
O23 N5 C27 C28 177.4(12) . .
Ti4 N5 C27 C28 2(2) . .
O23 N5 C27 C52 -6(2) . .
Ti4 N5 C27 C52 178.2(9) . .
O24 N6 C28 C27 -177.8(11) . .
Ti4 N6 C28 C27 9.6(16) . .
O24 N6 C28 C57 -0.9(18) . .
Ti4 N6 C28 C57 -173.6(9) . .
N5 C27 C28 N6 -7(2) . .
C52 C27 C28 N6 176.0(11) . .
N5 C27 C28 C57 176.4(14) . .
C52 C27 C28 C57 0(2) . .
Ti5 O12 C31 C40 -28.0(19) . .
Ti10 O12 C31 C40 150.1(10) . .
Ti5 O12 C31 C39 93.1(13) . .
Ti10 O12 C31 C39 -88.8(14) . .
O18 N4 C32 C38 -177.5(13) . .
Ti3 N4 C32 C38 0(2) . .
O18 N4 C32 C55 -2(2) . .
Ti3 N4 C32 C55 175.1(10) . .
Ti4 O17 C34 C44 -53(3) . .
Ti4 O17 C34 C58 73(3) . .
Ti5 O19 C36 C53 -107.2(18) . .
Ti5 O19 C36 C45 24(3) . .
O14 N3 C38 C32 -177.6(12) . .
Ti3 N3 C38 C32 -2(2) . .
O14 N3 C38 C51 -4(2) . .
Ti3 N3 C38 C51 171.5(9) . .
N4 C32 C38 N3 2(2) . .
C55 C32 C38 N3 -173.5(14) . .
N4 C32 C38 C51 -171.4(14) . .
C55 C32 C38 C51 14(3) . .
Ti5 O20 C42 C4AA -144.4(14) . .
Ti5 O20 C42 C49 72(2) . .
Ti2 O11 C43 C60 -97(3) . .
Ti2 O11 C43 C59 135.0(16) . .
Ti10 O9 C46 C37 -45(2) . .
Ti10 O9 C46 C35 165.4(11) . .
Ti2 O8 C47 C62 145.8(13) . .
Ti2 O8 C47 C54 -88.0(19) . .
Ti6 O15 C48 C74 -46(2) . .
Ti2 O15 C48 C74 146.4(13) . .
Ti6 O15 C48 C50 85.1(17) . .
Ti2 O15 C48 C50 -82.7(17) . .
Ti6 O25 C56 C9AA -59(3) . .
Ti6 O25 C56 C0BA 171.3(17) . .
Ti7 O28 C61 C7 -114(2) . .
Ti7 O28 C61 C14 137.9(18) . .
Ti7 O27 C78 C73 120.7(16) . .
Ti8 O27 C78 C73 -73(2) . .
Ti7 O27 C78 C66 -3(2) . .
Ti8 O27 C78 C66 163.2(13) . .
Ti1 O0AA C79 C1AA -37(4) . .
Ti9 O0AA C79 C1AA 139(2) . .
Ti1 O0AA C79 C4 72(4) . .
Ti9 O0AA C79 C4 -112(2) . .
Ti8 O26 C82 C81 -101(3) . .
Ti8 O26 C82 C83 139(2) . .
O33 Ti9 O1 C0AA -15(5) . .
O21 Ti9 O1 C0AA 163(4) . .
O24 Ti9 O1 C0AA 79(4) . .
O0AA Ti9 O1 C0AA -120(4) . .
Ti1 Ti9 O1 C0AA -157(4) . .
Ti9 O33 C2AA C1 -63(5) . .
Ti9 O33 C2AA C65 75(5) . .
Ti1 O32 C8AA C6AA -107(3) . .
Ti1 O32 C8AA C2 145(2) . .
Ti9 O1 C0AA C3AA -73(6) . .
Ti9 O1 C0AA C1BA 80(5) . .
